data_4319517
loop_
_publ_author_name
'Diwan S. Rawat'
'Pedro J. Benites'
'Christopher D. Incarvito'
'Arnold L. Rheingold'
'Jeffrey M. Zaleski'

_publ_contact_author
;
      Dr. J. M. Zaleski
      Department of Chemistry
      Indiana University
      Bloomington, IN 47405
;
_publ_contact_author_email zaleski@indiana.edu
_publ_contact_author_fax '+812 855 7148'
_publ_contact_author_phone '+812 855 2134'
_publ_section_title
;
 The Contribution of Ligand Flexibility to Metal Center Geometry Modulated
 Thermal Cyclization of Conjugated Pyridine and Quinoline Metalloenediynes
 of Copper(I) and Copper(II)
;
_journal_name_full 'Inorganic Chemistry'
_journal_page_first 1846
_journal_page_last 1857
_journal_paper_doi 10.1021/ic010014l
_journal_volume 40
_journal_year 2001
_chemical_formula_sum 'C26 H17 N3'
_chemical_formula_weight 371.43
_chemical_name_systematic
;
  ?
;
_space_group_IT_number 62
_symmetry_cell_setting orthorhombic
_symmetry_space_group_name_Hall '-P 2ac 2n'
_symmetry_space_group_name_H-M 'P n m a'
_atom_sites_solution_hydrogens geom
_atom_sites_solution_primary direct
_atom_sites_solution_secondary difmap
_audit_creation_method SHELXL-97
_cell_angle_alpha 90.00
_cell_angle_beta 90.00
_cell_angle_gamma 90.00
_cell_formula_units_Z 4
_cell_length_a 8.3605(7)
_cell_length_b 18.2233(15)
_cell_length_c 12.9522(10)
_cell_measurement_temperature 173(2)
_cell_volume 1973.3(3)
_computing_cell_refinement 'Bruker SMART'
_computing_data_collection 'Bruker SMART'
_computing_data_reduction 'Bruker SHELXTL'
_computing_molecular_graphics 'Bruker SHELXTL'
_computing_publication_material 'Bruker SHELXTL'
_computing_structure_refinement 'SHELXL-97 (Sheldrick, 1997)'
_computing_structure_solution 'SHELXS-97 (Sheldrick, 1990)'
_diffrn_ambient_temperature 173(2)
_diffrn_measured_fraction_theta_full 0.958
_diffrn_measured_fraction_theta_max 0.958
_diffrn_measurement_device_type 'CCD area detector'
_diffrn_measurement_method 'phi and omega scans'
_diffrn_radiation_monochromator graphite
_diffrn_radiation_source 'fine-focus sealed tube'
_diffrn_radiation_type MoK\a
_diffrn_radiation_wavelength 0.71073
_diffrn_reflns_av_R_equivalents 0.0360
_diffrn_reflns_av_sigmaI/netI 0.0356
_diffrn_reflns_limit_h_max 11
_diffrn_reflns_limit_h_min -8
_diffrn_reflns_limit_k_max 24
_diffrn_reflns_limit_k_min -23
_diffrn_reflns_limit_l_max 17
_diffrn_reflns_limit_l_min -15
_diffrn_reflns_number 9043
_diffrn_reflns_theta_full 28.26
_diffrn_reflns_theta_max 28.26
_diffrn_reflns_theta_min 1.93
_exptl_absorpt_coefficient_mu 0.075
_exptl_absorpt_correction_T_max 0.9852
_exptl_absorpt_correction_T_min 0.9779
_exptl_absorpt_correction_type 'Empirical from SADABS'
_exptl_crystal_colour Yellow
_exptl_crystal_density_diffrn 1.250
_exptl_crystal_density_method 'not measured'
_exptl_crystal_description Rod
_exptl_crystal_F_000 776
_exptl_crystal_size_max 0.30
_exptl_crystal_size_mid 0.20
_exptl_crystal_size_min 0.20
_refine_diff_density_max 0.164
_refine_diff_density_min -0.167
_refine_diff_density_rms 0.035
_refine_ls_extinction_method none
_refine_ls_goodness_of_fit_ref 1.001
_refine_ls_hydrogen_treatment mixed
_refine_ls_matrix_type full
_refine_ls_number_parameters 147
_refine_ls_number_reflns 2414
_refine_ls_number_restraints 0
_refine_ls_restrained_S_all 1.001
_refine_ls_R_factor_all 0.0642
_refine_ls_R_factor_gt 0.0385
_refine_ls_shift/su_max 0.000
_refine_ls_shift/su_mean 0.000
_refine_ls_structure_factor_coef Fsqd
_refine_ls_weighting_details 'calc w=1/[\s^2^(Fo^2^)+(0.0571P)^2^+0.0000P] where P=(Fo^2^+2Fc^2^)/3'
_refine_ls_weighting_scheme calc
_refine_ls_wR_factor_gt 0.0941
_refine_ls_wR_factor_ref 0.1024
_reflns_number_gt 1655
_reflns_number_total 2414
_reflns_threshold_expression >2sigma(I)
_cod_data_source_file ic010014l.cif
_cod_data_source_block zal06
_cod_depositor_comments
;
The following automatic conversions were performed:

'_symmetry_cell_setting' value 'Orthorhombic' changed to
'orthorhombic' according to the built-in table from CIF Core
dictionary named 'cif_core.dic' version 2.4.1 from 2010-06-29.

Automatic conversion script
Id: cif_fix_values 1646 2011-03-28 12:23:43Z adriana 
;
_cod_database_code 4319517

loop_
_symmetry_equiv_pos_as_xyz
'x, y, z'
'-x+1/2, -y, z+1/2'
'-x, y+1/2, -z'
'x+1/2, -y+1/2, -z+1/2'
'-x, -y, -z'
'x-1/2, y, -z-1/2'
'x, -y-1/2, z'
'-x-1/2, y-1/2, z-1/2'

loop_
_atom_site_label
_atom_site_type_symbol
_atom_site_fract_x
_atom_site_fract_y
_atom_site_fract_z
_atom_site_U_iso_or_equiv
_atom_site_adp_type
_atom_site_occupancy
_atom_site_symmetry_multiplicity
_atom_site_calc_flag
_atom_site_refinement_flags
_atom_site_disorder_assembly
_atom_site_disorder_group
N1 N 0.15518(12) 0.39394(6) 0.08018(7) 0.0351(3) Uani 1 1 d . . .
N2 N 0.5046(2) 0.7500 0.20394(13) 0.0516(4) Uani 1 2 d S . .
C1 C 0.01266(15) 0.36671(7) 0.09291(9) 0.0347(3) Uani 1 1 d . . .
H1A H -0.0013 0.3161 0.0779 0.042 Uiso 1 1 calc R . .
C2 C 0.17561(14) 0.46692(6) 0.10256(8) 0.0299(3) Uani 1 1 d . . .
C3 C 0.32839(15) 0.49758(7) 0.09033(9) 0.0351(3) Uani 1 1 d . . .
H3A H 0.4150 0.4676 0.0685 0.042 Uiso 1 1 calc R . .
C4 C 0.35296(16) 0.57047(7) 0.10975(9) 0.0385(3) Uani 1 1 d . . .
H4A H 0.4564 0.5910 0.1006 0.046 Uiso 1 1 calc R . .
C5 C 0.22683(16) 0.61494(7) 0.14304(9) 0.0398(3) Uani 1 1 d . . .
H5A H 0.2454 0.6655 0.1564 0.048 Uiso 1 1 calc R . .
C6 C 0.07798(16) 0.58659(7) 0.15639(9) 0.0356(3) Uani 1 1 d . . .
H6A H -0.0064 0.6174 0.1794 0.043 Uiso 1 1 calc R . .
C7 C 0.04762(14) 0.51154(7) 0.13629(8) 0.0295(3) Uani 1 1 d . . .
C8 C -0.10379(14) 0.47932(7) 0.14820(8) 0.0301(3) Uani 1 1 d . . .
H8A H -0.1921 0.5080 0.1706 0.036 Uiso 1 1 calc R . .
C9 C -0.12338(14) 0.40606(7) 0.12725(8) 0.0303(3) Uani 1 1 d . . .
C10 C -0.27104(15) 0.36772(7) 0.13901(8) 0.0324(3) Uani 1 1 d . . .
C11 C -0.38775(14) 0.33019(7) 0.14849(8) 0.0315(3) Uani 1 1 d . . .
C12 C -0.52657(15) 0.28687(7) 0.16075(9) 0.0333(3) Uani 1 1 d . . .
H12 H -0.6277(16) 0.3124(7) 0.1677(9) 0.045(4) Uiso 1 1 d . . .
C13 C 0.7491(3) 0.7500 0.08211(16) 0.0441(5) Uani 1 2 d S . .
H1 H 0.852(3) 0.7500 0.1237(18) 0.067(7) Uiso 1 2 d S . .
H2 H 0.7440(16) 0.7056(8) 0.0393(11) 0.059(4) Uiso 1 1 d . . .
C14 C 0.6116(2) 0.7500 0.14973(13) 0.0367(4) Uani 1 2 d S . .

loop_
_atom_site_aniso_label
_atom_site_aniso_U_11
_atom_site_aniso_U_22
_atom_site_aniso_U_33
_atom_site_aniso_U_23
_atom_site_aniso_U_13
_atom_site_aniso_U_12
N1 0.0336(6) 0.0333(6) 0.0384(5) -0.0007(4) 0.0012(4) 0.0041(5)
N2 0.0526(11) 0.0430(9) 0.0591(10) 0.000 0.0115(9) 0.000
C1 0.0367(7) 0.0290(6) 0.0384(6) -0.0012(5) 0.0021(6) 0.0004(5)
C2 0.0327(7) 0.0330(7) 0.0240(5) 0.0015(5) -0.0016(5) 0.0012(5)
C3 0.0301(7) 0.0439(8) 0.0312(6) 0.0010(5) 0.0011(5) 0.0007(6)
C4 0.0353(8) 0.0468(8) 0.0334(6) 0.0025(6) -0.0010(5) -0.0105(6)
C5 0.0481(8) 0.0348(7) 0.0364(7) -0.0009(5) -0.0002(6) -0.0089(6)
C6 0.0408(8) 0.0318(6) 0.0340(6) -0.0016(5) 0.0023(6) 0.0010(5)
C7 0.0322(7) 0.0328(6) 0.0236(5) 0.0007(5) -0.0001(5) -0.0002(5)
C8 0.0304(6) 0.0335(6) 0.0265(5) 0.0005(5) 0.0006(5) 0.0030(5)
C9 0.0299(7) 0.0338(6) 0.0273(5) 0.0026(5) -0.0023(5) -0.0007(5)
C10 0.0326(7) 0.0335(6) 0.0310(6) 0.0009(5) -0.0012(5) 0.0011(5)
C11 0.0305(6) 0.0326(6) 0.0315(6) -0.0003(5) -0.0016(5) 0.0054(5)
C12 0.0242(6) 0.0399(6) 0.0358(6) -0.0014(5) -0.0012(5) 0.0031(5)
C13 0.0429(12) 0.0492(12) 0.0403(10) 0.000 0.0042(10) 0.000
C14 0.0412(11) 0.0302(9) 0.0388(9) 0.000 -0.0037(9) 0.000

loop_
_atom_type_symbol
_atom_type_description
_atom_type_scat_dispersion_real
_atom_type_scat_dispersion_imag
_atom_type_scat_source
C C 0.0033 0.0016 'International Tables Vol C Tables 4.2.6.8 and 6.1.1.4'
H H 0.0000 0.0000 'International Tables Vol C Tables 4.2.6.8 and 6.1.1.4'
N N 0.0061 0.0033 'International Tables Vol C Tables 4.2.6.8 and 6.1.1.4'

loop_
_geom_angle_atom_site_label_1
_geom_angle_atom_site_label_2
_geom_angle_atom_site_label_3
_geom_angle
_geom_angle_site_symmetry_1
_geom_angle_site_symmetry_3
_geom_angle_publ_flag
C1 N1 C2 117.19(10) . . ?
N1 C1 C9 125.60(11) . . ?
N1 C2 C3 118.39(11) . . ?
N1 C2 C7 121.92(11) . . ?
C3 C2 C7 119.68(11) . . ?
C4 C3 C2 120.18(12) . . ?
C3 C4 C5 120.43(12) . . ?
C6 C5 C4 120.65(12) . . ?
C5 C6 C7 120.55(12) . . ?
C8 C7 C2 118.43(11) . . ?
C8 C7 C6 123.07(11) . . ?
C2 C7 C6 118.50(11) . . ?
C9 C8 C7 119.53(11) . . ?
C8 C9 C1 117.32(11) . . ?
C8 C9 C10 123.96(11) . . ?
C1 C9 C10 118.72(11) . . ?
C11 C10 C9 174.50(13) . . ?
C10 C11 C12 179.01(14) . . ?
C12 C12 C11 123.97(7) 7_565 . ?
N2 C14 C13 179.2(2) . . ?

loop_
_geom_bond_atom_site_label_1
_geom_bond_atom_site_label_2
_geom_bond_distance
_geom_bond_site_symmetry_2
_geom_bond_publ_flag
N1 C1 1.3012(15) . ?
N1 C2 1.3719(15) . ?
N2 C14 1.137(2) . ?
C1 C9 1.4161(17) . ?
C2 C3 1.4031(16) . ?
C2 C7 1.4132(16) . ?
C3 C4 1.3673(19) . ?
C4 C5 1.3981(18) . ?
C5 C6 1.3585(18) . ?
C6 C7 1.4152(17) . ?
C7 C8 1.4039(16) . ?
C8 C9 1.3721(17) . ?
C9 C10 1.4267(17) . ?
C10 C11 1.1980(17) . ?
C11 C12 1.4126(17) . ?
C12 C12 1.344(2) 7_565 ?
C13 C14 1.446(3) . ?
